data_2208886
loop_
_publ_author_name
'Ze-Rong Meng'
'Quan-Zheng Zhang'
'Xiao-Yuan Wu'
'Li-Juan Chen'
'Can-Zhong Lu'

_publ_section_title Poly[aquabis(\m~4~-benzene-1,2-dicarboxylato)(\m~3~-benzene-1,2-dicarboxylato)digadolinium(III)]
_journal_coeditor_code HB2010
_journal_issue 5
_journal_name_full 'Acta Crystallographica Section E'
_journal_page_first m1033
_journal_page_last m1035
_journal_paper_doi 10.1107/S1600536806011433
_journal_volume 62
_journal_year 2006
_chemical_formula_iupac '[Gd2 (C8 H4 O4)3 (H2 O)'
_chemical_formula_moiety 'C24 H14 Gd2 O13'
_chemical_formula_sum 'C24 H14 Gd2 O13'
_chemical_formula_weight 824.85
_chemical_name_common '[Gd~2~(BDC)~3~H~2~O]~n~ '
_chemical_name_systematic
;
Poly[aquabis(\m~4~-benzene-1,2-dicarboxylato)(\m~3~-benzene-1,2-
dicarboxylato)digadolinium(III)]
;
_space_group_IT_number 14
_symmetry_cell_setting monoclinic
_symmetry_space_group_name_Hall '-P 2ybc'
_symmetry_space_group_name_H-M 'P 1 21/c 1'
_atom_sites_solution_hydrogens mixed
_atom_sites_solution_primary direct
_atom_sites_solution_secondary difmap
_cell_angle_alpha 90.00
_cell_angle_beta 107.048(3)
_cell_angle_gamma 90.00
_cell_formula_units_Z 4
_cell_length_a 7.9786(5)
_cell_length_b 26.4255(15)
_cell_length_c 11.6508(8)
_cell_measurement_reflns_used 5932
_cell_measurement_temperature 290(2)
_cell_measurement_theta_max 27.48
_cell_measurement_theta_min 3.08
_cell_volume 2348.5(3)
_computing_cell_refinement CrystalClear
_computing_data_collection 'CrystalClear (Rigaku, 2002)'
_computing_data_reduction CrystalClear
_computing_molecular_graphics 'PROG (ref, date)'
_computing_publication_material SHELXL97
_computing_structure_refinement 'SHELXL97 (Sheldrick, 1997)'
_computing_structure_solution 'SHELXS97 (Sheldrick, 1997)'
_diffrn_ambient_temperature 290(2)
_diffrn_detector_area_resol_mean 14.631
_diffrn_measured_fraction_theta_full 0.994
_diffrn_measured_fraction_theta_max 0.994
_diffrn_measurement_device_type 'Rigaku Mercury CCD'
_diffrn_measurement_method \w
_diffrn_radiation_monochromator graphite
_diffrn_radiation_source 'fine-focus sealed tube'
_diffrn_radiation_type MoK\a
_diffrn_radiation_wavelength 0.71073
_diffrn_reflns_av_R_equivalents 0.0558
_diffrn_reflns_av_sigmaI/netI 0.0538
_diffrn_reflns_limit_h_max 10
_diffrn_reflns_limit_h_min -10
_diffrn_reflns_limit_k_max 25
_diffrn_reflns_limit_k_min -34
_diffrn_reflns_limit_l_max 14
_diffrn_reflns_limit_l_min -15
_diffrn_reflns_number 17823
_diffrn_reflns_theta_full 27.48
_diffrn_reflns_theta_max 27.48
_diffrn_reflns_theta_min 3.08
_diffrn_standards_decay_% 0
_diffrn_standards_interval_count 0
_diffrn_standards_interval_time 0
_diffrn_standards_number 0
_exptl_absorpt_coefficient_mu 5.673
_exptl_absorpt_correction_T_max 0.567
_exptl_absorpt_correction_T_min 0.125
_exptl_absorpt_correction_type multi-scan
_exptl_absorpt_process_details '(CrystalClear; Rigaku, 2002)'
_exptl_crystal_colour colorless
_exptl_crystal_density_diffrn 2.333
_exptl_crystal_density_method 'not measured'
_exptl_crystal_description rod
_exptl_crystal_F_000 1560
_exptl_crystal_size_max 0.60
_exptl_crystal_size_mid 0.11
_exptl_crystal_size_min 0.10
_refine_diff_density_max 2.328
_refine_diff_density_min -2.453
_refine_ls_extinction_method none
_refine_ls_goodness_of_fit_ref 1.055
_refine_ls_hydrogen_treatment mixed
_refine_ls_matrix_type full
_refine_ls_number_parameters 358
_refine_ls_number_reflns 5352
_refine_ls_number_restraints 3
_refine_ls_restrained_S_all 1.055
_refine_ls_R_factor_all 0.0524
_refine_ls_R_factor_gt 0.0428
_refine_ls_shift/su_max 0.001
_refine_ls_shift/su_mean 0.000
_refine_ls_structure_factor_coef Fsqd
_refine_ls_weighting_details 'calc w=1/[\s^2^(Fo^2^)+(0.063P)^2^] where P=(Fo^2^+2Fc^2^)/3'
_refine_ls_weighting_scheme calc
_refine_ls_wR_factor_gt 0.1034
_refine_ls_wR_factor_ref 0.1113
_reflns_number_gt 4551
_reflns_number_total 5352
_reflns_threshold_expression I>2\s(I)
_cod_data_source_file hb2010.cif
_cod_data_source_block I
_cod_depositor_comments
;
The following automatic conversions were performed:

'_atom_sites_solution_hydrogens' value 'difmap and geom' was changed
to 'mixed'.

Automatic conversion script
Id: cif_fix_values 6452 2018-10-05 10:23:21Z andrius 
;
_cod_original_sg_symbol_H-M 'P 21/c'
_cod_database_code 2208886
_cod_database_fobs_code 2208886

loop_
_symmetry_equiv_pos_as_xyz
'x, y, z'
'-x, y+1/2, -z+1/2'
'-x, -y, -z'
'x, -y-1/2, z-1/2'

loop_
_atom_site_type_symbol
_atom_site_label
_atom_site_fract_x
_atom_site_fract_y
_atom_site_fract_z
_atom_site_U_iso_or_equiv
_atom_site_adp_type
_atom_site_calc_flag
_atom_site_refinement_flags
_atom_site_occupancy
Gd Gd1 0.08447(3) 0.725781(11) 0.16147(2) 0.01568(10) Uani d . 1
Gd Gd2 0.40324(4) 0.695017(11) -0.01144(2) 0.01719(10) Uani d . 1
O O1 -0.0827(6) 0.65425(18) 0.1484(4) 0.0267(10) Uani d . 1
O O2 -0.3697(5) 0.64166(18) 0.0742(4) 0.0265(10) Uani d . 1
O O3 0.0659(5) 0.67768(16) -0.0287(4) 0.0207(9) Uani d . 1
O O4 0.2408(5) 0.61594(17) -0.0493(4) 0.0265(10) Uani d . 1
O O5 0.2605(5) 0.76746(15) 0.0456(4) 0.0186(9) Uani d . 1
O O6 0.1940(6) 0.79896(18) -0.1368(4) 0.0288(11) Uani d . 1
O O7 0.2379(5) 0.79779(17) 0.2683(4) 0.0226(9) Uani d . 1
O O8 0.4840(6) 0.84035(18) 0.3174(4) 0.0285(10) Uani d . 1
O O9 0.3389(5) 0.67518(16) 0.1753(3) 0.0190(9) Uani d . 1
O O10 0.5797(6) 0.71996(18) 0.2356(4) 0.0301(11) Uani d . 1
O O11 0.8887(6) 0.72640(17) 0.5174(4) 0.0262(10) Uani d . 1
O O12 0.6120(6) 0.74871(18) 0.4843(4) 0.0296(10) Uani d . 1
O O13 -0.1103(6) 0.7644(2) 0.2597(4) 0.0290(11) Uani d D 1
H H13B -0.049(7) 0.779(3) 0.322(4) 0.044 Uiso d D 1
H H13C -0.208(5) 0.753(3) 0.259(6) 0.044 Uiso d D 1
C C1 -0.2143(7) 0.6330(2) 0.0771(5) 0.0176(12) Uani d . 1
C C2 -0.1857(8) 0.5927(2) -0.0063(6) 0.0242(13) Uani d . 1
C C3 -0.3072(9) 0.5533(3) -0.0315(6) 0.0316(15) Uani d . 1
H H3A -0.4014 0.5546 0.0002 0.038 Uiso calc R 1
C C4 -0.2925(10) 0.5124(3) -0.1020(7) 0.0432(19) Uani d . 1
H H4A -0.3740 0.4863 -0.1162 0.052 Uiso calc R 1
C C5 -0.1549(10) 0.5111(3) -0.1510(7) 0.0385(17) Uani d . 1
H H5A -0.1435 0.4841 -0.1991 0.046 Uiso calc R 1
C C6 -0.0347(9) 0.5498(3) -0.1286(6) 0.0301(15) Uani d . 1
H H6A 0.0571 0.5485 -0.1627 0.036 Uiso calc R 1
C C7 -0.0457(8) 0.5909(2) -0.0567(5) 0.0218(12) Uani d . 1
C C8 0.0938(8) 0.6310(2) -0.0420(5) 0.0188(12) Uani d . 1
C C9 0.2163(8) 0.8043(2) -0.0273(6) 0.0212(13) Uani d . 1
C C10 0.2006(8) 0.8556(2) 0.0206(5) 0.0227(13) Uani d . 1
C C11 0.1312(10) 0.8939(3) -0.0622(6) 0.0336(16) Uani d . 1
H H11A 0.0861 0.8860 -0.1432 0.040 Uiso calc R 1
C C12 0.1290(12) 0.9432(3) -0.0247(8) 0.046(2) Uani d . 1
H H12A 0.0791 0.9684 -0.0799 0.055 Uiso calc R 1
C C13 0.2015(12) 0.9553(3) 0.0957(7) 0.046(2) Uani d . 1
H H13A 0.2033 0.9888 0.1206 0.056 Uiso calc R 1
C C14 0.2701(10) 0.9182(3) 0.1775(6) 0.0341(16) Uani d . 1
H H14A 0.3190 0.9266 0.2579 0.041 Uiso calc R 1
C C15 0.2675(8) 0.8679(2) 0.1417(6) 0.0229(13) Uani d . 1
C C16 0.3397(8) 0.8317(2) 0.2452(5) 0.0210(12) Uani d . 1
C C17 0.4906(8) 0.6840(2) 0.2523(5) 0.0222(13) Uani d . 1
C C18 0.5523(8) 0.6483(2) 0.3545(5) 0.0227(13) Uani d . 1
C C19 0.4945(9) 0.5985(3) 0.3373(7) 0.0346(16) Uani d . 1
H H19A 0.4156 0.5888 0.2647 0.041 Uiso calc R 1
C C20 0.5541(11) 0.5634(3) 0.4280(7) 0.0435(19) Uani d . 1
H H20A 0.5147 0.5301 0.4169 0.052 Uiso calc R 1
C C21 0.6716(11) 0.5778(3) 0.5345(7) 0.049(2) Uani d . 1
H H21A 0.7098 0.5541 0.5957 0.059 Uiso calc R 1
C C22 0.7341(10) 0.6265(3) 0.5526(7) 0.0365(17) Uani d . 1
H H22A 0.8160 0.6354 0.6247 0.044 Uiso calc R 1
C C23 0.6737(8) 0.6626(2) 0.4618(5) 0.0224(13) Uani d . 1
C C24 0.7293(8) 0.7169(2) 0.4888(5) 0.0219(13) Uani d . 1

loop_
_atom_site_aniso_label
_atom_site_aniso_U_11
_atom_site_aniso_U_22
_atom_site_aniso_U_33
_atom_site_aniso_U_12
_atom_site_aniso_U_13
_atom_site_aniso_U_23
Gd1 0.00978(16) 0.02323(17) 0.01413(17) -0.00045(10) 0.00367(12) -0.00030(10)
Gd2 0.01076(16) 0.02425(18) 0.01790(17) 0.00069(10) 0.00627(12) -0.00007(11)
O1 0.019(2) 0.037(3) 0.025(2) -0.0074(19) 0.0078(19) -0.003(2)
O2 0.012(2) 0.038(3) 0.029(2) 0.0066(18) 0.0069(18) 0.001(2)
O3 0.018(2) 0.024(2) 0.019(2) 0.0005(17) 0.0034(17) 0.0001(18)
O4 0.015(2) 0.030(2) 0.038(3) 0.0009(18) 0.0139(19) -0.007(2)
O5 0.018(2) 0.023(2) 0.016(2) -0.0009(16) 0.0063(17) -0.0009(17)
O6 0.031(3) 0.036(3) 0.019(2) -0.003(2) 0.006(2) -0.0029(19)
O7 0.019(2) 0.029(2) 0.022(2) -0.0058(17) 0.0080(18) -0.0056(18)
O8 0.020(2) 0.041(3) 0.024(2) -0.010(2) 0.0054(19) 0.002(2)
O9 0.013(2) 0.029(2) 0.0139(19) -0.0013(17) 0.0022(16) -0.0020(17)
O10 0.019(2) 0.034(3) 0.036(3) -0.0042(19) 0.008(2) 0.011(2)
O11 0.014(2) 0.035(3) 0.028(2) -0.0064(17) 0.0023(19) -0.0064(19)
O12 0.024(2) 0.028(3) 0.039(3) 0.0044(19) 0.013(2) -0.004(2)
O13 0.012(2) 0.052(3) 0.025(2) -0.006(2) 0.0083(19) -0.008(2)
C1 0.014(3) 0.014(3) 0.027(3) -0.001(2) 0.009(2) 0.004(2)
C2 0.013(3) 0.030(3) 0.027(3) -0.001(2) 0.002(2) -0.002(3)
C3 0.024(3) 0.030(4) 0.043(4) -0.007(3) 0.013(3) -0.007(3)
C4 0.037(4) 0.039(4) 0.057(5) -0.018(3) 0.019(4) -0.015(4)
C5 0.043(5) 0.033(4) 0.043(4) -0.008(3) 0.019(4) -0.017(3)
C6 0.027(4) 0.031(4) 0.037(4) -0.006(3) 0.017(3) -0.010(3)
C7 0.012(3) 0.027(3) 0.024(3) -0.003(2) 0.003(2) 0.001(3)
C8 0.018(3) 0.025(3) 0.015(3) 0.000(2) 0.007(2) 0.000(2)
C9 0.010(3) 0.035(4) 0.020(3) -0.001(2) 0.006(2) 0.003(3)
C10 0.016(3) 0.030(3) 0.024(3) 0.003(2) 0.008(2) 0.002(3)
C11 0.037(4) 0.037(4) 0.027(4) 0.006(3) 0.009(3) 0.005(3)
C12 0.064(6) 0.028(4) 0.048(5) 0.017(4) 0.020(4) 0.012(4)
C13 0.067(6) 0.027(4) 0.053(5) 0.007(4) 0.029(5) -0.006(4)
C14 0.048(5) 0.029(4) 0.030(4) -0.003(3) 0.018(3) -0.005(3)
C15 0.023(3) 0.022(3) 0.026(3) -0.006(2) 0.009(3) -0.002(3)
C16 0.023(3) 0.027(3) 0.015(3) -0.004(2) 0.008(2) -0.005(2)
C17 0.018(3) 0.030(3) 0.020(3) 0.005(3) 0.008(2) -0.003(3)
C18 0.020(3) 0.025(3) 0.021(3) -0.003(2) 0.003(2) -0.002(3)
C19 0.028(4) 0.035(4) 0.037(4) -0.006(3) 0.003(3) 0.000(3)
C20 0.046(5) 0.026(4) 0.051(5) -0.006(3) 0.002(4) 0.009(4)
C21 0.057(5) 0.034(4) 0.044(5) 0.000(4) -0.005(4) 0.020(4)
C22 0.032(4) 0.034(4) 0.034(4) 0.001(3) -0.005(3) 0.009(3)
C23 0.012(3) 0.030(3) 0.022(3) 0.000(2) 0.000(2) 0.006(3)
C24 0.016(3) 0.032(3) 0.018(3) 0.004(2) 0.006(2) 0.000(3)

loop_
_atom_type_symbol
_atom_type_description
_atom_type_scat_dispersion_real
_atom_type_scat_dispersion_imag
_atom_type_scat_source
C C 0.0033 0.0016 'International Tables Vol C Tables 4.2.6.8 and 6.1.1.4'
H H 0.0000 0.0000 'International Tables Vol C Tables 4.2.6.8 and 6.1.1.4'
O O 0.0106 0.0060 'International Tables Vol C Tables 4.2.6.8 and 6.1.1.4'
Gd Gd -0.1653 3.9035 'International Tables Vol C Tables 4.2.6.8 and 6.1.1.4'

loop_
_geom_angle_atom_site_label_1
_geom_angle_atom_site_label_2
_geom_angle_atom_site_label_3
_geom_angle_site_symmetry_1
_geom_angle_site_symmetry_3
_geom_angle
_geom_angle_publ_flag
O1 Gd1 O11 . 4_475 98.44(17) n
O1 Gd1 O6 . 4_576 82.85(16) n
O11 Gd1 O6 4_475 4_576 148.81(16) n
O1 Gd1 O9 . . 90.53(15) n
O11 Gd1 O9 4_475 . 137.23(14) n
O6 Gd1 O9 4_576 . 73.63(15) n
O1 Gd1 O7 . . 152.29(14) n
O11 Gd1 O7 4_475 . 94.40(16) n
O6 Gd1 O7 4_576 . 73.64(16) n
O9 Gd1 O7 . . 96.56(14) n
O1 Gd1 O13 . . 86.39(16) n
O11 Gd1 O13 4_475 . 73.76(16) n
O6 Gd1 O13 4_576 . 75.23(17) n
O9 Gd1 O13 . . 148.85(15) n
O7 Gd1 O13 . . 73.76(15) n
O1 Gd1 O5 . . 137.99(14) n
O11 Gd1 O5 4_475 . 74.36(15) n
O6 Gd1 O5 4_576 . 124.48(15) n
O9 Gd1 O5 . . 71.31(14) n
O7 Gd1 O5 . . 69.25(14) n
O13 Gd1 O5 . . 128.25(16) n
O1 Gd1 O3 . . 69.05(14) n
O11 Gd1 O3 4_475 . 77.50(15) n
O6 Gd1 O3 4_576 . 130.41(15) n
O9 Gd1 O3 . . 66.92(13) n
O7 Gd1 O3 . . 138.11(14) n
O13 Gd1 O3 . . 138.66(14) n
O5 Gd1 O3 . . 68.99(13) n
O12 Gd2 O2 4_575 1_655 85.41(17) n
O12 Gd2 O5 4_575 . 83.91(15) n
O2 Gd2 O5 1_655 . 138.30(15) n
O12 Gd2 O4 4_575 . 157.74(16) n
O2 Gd2 O4 1_655 . 82.00(16) n
O5 Gd2 O4 . . 117.49(14) n
O12 Gd2 O9 4_575 . 120.99(16) n
O2 Gd2 O9 1_655 . 79.89(14) n
O5 Gd2 O9 . . 71.65(14) n
O4 Gd2 O9 . . 74.70(14) n
O12 Gd2 O8 4_575 4_575 82.01(17) n
O2 Gd2 O8 1_655 4_575 75.87(15) n
O5 Gd2 O8 . 4_575 141.46(14) n
O4 Gd2 O8 . 4_575 77.17(15) n
O9 Gd2 O8 . 4_575 144.96(15) n
O12 Gd2 O7 4_575 4_575 95.60(16) n
O2 Gd2 O7 1_655 4_575 127.02(15) n
O5 Gd2 O7 . 4_575 94.13(14) n
O4 Gd2 O7 . 4_575 77.77(15) n
O9 Gd2 O7 . 4_575 137.75(13) n
O8 Gd2 O7 4_575 4_575 52.13(14) n
O12 Gd2 O3 4_575 . 147.94(15) n
O2 Gd2 O3 1_655 . 125.35(14) n
O5 Gd2 O3 . . 67.19(13) n
O4 Gd2 O3 . . 50.85(13) n
O9 Gd2 O3 . . 63.89(13) n
O8 Gd2 O3 4_575 . 111.79(14) n
O7 Gd2 O3 4_575 . 73.89(13) n
O12 Gd2 O10 4_575 . 73.90(15) n
O2 Gd2 O10 1_655 . 67.19(15) n
O5 Gd2 O10 . . 71.11(14) n
O4 Gd2 O10 . . 117.12(14) n
O9 Gd2 O10 . . 47.68(13) n
O8 Gd2 O10 4_575 . 136.91(14) n
O7 Gd2 O10 4_575 . 162.42(14) n
O3 Gd2 O10 . . 107.43(12) n
C1 O1 Gd1 . . 139.9(4) ?
C1 O2 Gd2 . 1_455 141.1(4) ?
C8 O3 Gd1 . . 129.0(4) ?
C8 O3 Gd2 . . 88.1(3) ?
Gd1 O3 Gd2 . . 92.80(13) y
C8 O4 Gd2 . . 99.9(4) ?
C9 O5 Gd2 . . 118.9(4) ?
C9 O5 Gd1 . . 127.9(4) ?
Gd2 O5 Gd1 . . 100.72(15) y
C9 O6 Gd1 . 4_575 163.4(4) ?
C16 O7 Gd1 . . 134.2(4) ?
C16 O7 Gd2 . 4_576 89.2(3) ?
Gd1 O7 Gd2 . 4_576 128.39(18) ?
C16 O8 Gd2 . 4_576 94.0(3) ?
C17 O9 Gd1 . . 123.1(4) ?
C17 O9 Gd2 . . 100.4(3) ?
Gd1 O9 Gd2 . . 102.49(15) y
C17 O10 Gd2 . . 81.2(4) ?
C24 O11 Gd1 . 4_676 136.7(4) ?
C24 O12 Gd2 . 4_576 176.4(4) ?
Gd1 O13 H13B . . 108(5) ?
Gd1 O13 H13C . . 125(5) ?
H13B O13 H13C . . 119(5) ?
O2 C1 O1 . . 124.3(6) ?
O2 C1 C2 . . 116.6(5) ?
O1 C1 C2 . . 119.0(5) ?
C3 C2 C7 . . 118.4(6) ?
C3 C2 C1 . . 115.9(5) ?
C7 C2 C1 . . 125.6(5) ?
C4 C3 C2 . . 122.2(6) ?
C4 C3 H3A . . 118.9 ?
C2 C3 H3A . . 118.9 ?
C5 C4 C3 . . 118.9(7) ?
C5 C4 H4A . . 120.6 ?
C3 C4 H4A . . 120.6 ?
C6 C5 C4 . . 120.0(7) ?
C6 C5 H5A . . 120.0 ?
C4 C5 H5A . . 120.0 ?
C5 C6 C7 . . 122.1(6) ?
C5 C6 H6A . . 118.9 ?
C7 C6 H6A . . 118.9 ?
C6 C7 C2 . . 118.4(6) ?
C6 C7 C8 . . 116.2(5) ?
C2 C7 C8 . . 125.3(6) ?
O4 C8 O3 . . 120.9(5) ?
O4 C8 C7 . . 116.0(5) ?
O3 C8 C7 . . 123.0(5) ?
O4 C8 Gd2 . . 54.9(3) ?
O3 C8 Gd2 . . 66.2(3) ?
C7 C8 Gd2 . . 170.7(4) ?
O6 C9 O5 . . 121.7(6) ?
O6 C9 C10 . . 119.2(6) ?
O5 C9 C10 . . 119.0(5) ?
C15 C10 C11 . . 119.1(6) ?
C15 C10 C9 . . 123.0(6) ?
C11 C10 C9 . . 117.6(6) ?
C12 C11 C10 . . 120.5(7) ?
C12 C11 H11A . . 119.8 ?
C10 C11 H11A . . 119.8 ?
C11 C12 C13 . . 119.9(7) ?
C11 C12 H12A . . 120.0 ?
C13 C12 H12A . . 120.0 ?
C14 C13 C12 . . 120.1(7) ?
C14 C13 H13A . . 119.9 ?
C12 C13 H13A . . 119.9 ?
C13 C14 C15 . . 120.7(7) ?
C13 C14 H14A . . 119.7 ?
C15 C14 H14A . . 119.7 ?
C14 C15 C10 . . 119.6(6) ?
C14 C15 C16 . . 113.4(6) ?
C10 C15 C16 . . 127.0(6) ?
O8 C16 O7 . . 120.4(6) ?
O8 C16 C15 . . 119.1(6) ?
O7 C16 C15 . . 119.3(5) ?
O8 C16 Gd2 . 4_576 60.2(3) ?
O7 C16 Gd2 . 4_576 63.5(3) ?
C15 C16 Gd2 . 4_576 150.7(4) ?
O10 C17 O9 . . 119.4(6) ?
O10 C17 C18 . . 123.0(6) ?
O9 C17 C18 . . 117.6(6) ?
O10 C17 Gd2 . . 74.4(4) ?
O9 C17 Gd2 . . 54.0(3) ?
C18 C17 Gd2 . . 144.8(4) ?
C19 C18 C23 . . 120.1(6) ?
C19 C18 C17 . . 117.9(6) ?
C23 C18 C17 . . 121.8(6) ?
C20 C19 C18 . . 120.0(7) ?
C20 C19 H19A . . 120.0 ?
C18 C19 H19A . . 120.0 ?
C21 C20 C19 . . 119.8(7) ?
C21 C20 H20A . . 120.1 ?
C19 C20 H20A . . 120.1 ?
C20 C21 C22 . . 121.3(7) ?
C20 C21 H21A . . 119.3 ?
C22 C21 H21A . . 119.3 ?
C21 C22 C23 . . 119.6(7) ?
C21 C22 H22A . . 120.2 ?
C23 C22 H22A . . 120.2 ?
C18 C23 C22 . . 119.2(6) ?
C18 C23 C24 . . 122.1(5) ?
C22 C23 C24 . . 118.5(6) ?
O11 C24 O12 . . 124.9(6) ?
O11 C24 C23 . . 117.6(5) ?
O12 C24 C23 . . 117.5(6) ?

loop_
_geom_bond_atom_site_label_1
_geom_bond_atom_site_label_2
_geom_bond_site_symmetry_2
_geom_bond_distance
_geom_bond_publ_flag
Gd1 O1 . 2.293(4) yes
Gd1 O11 4_475 2.306(4) yes
Gd1 O6 4_576 2.348(4) yes
Gd1 O9 . 2.397(4) yes
Gd1 O7 . 2.403(4) yes
Gd1 O13 . 2.410(4) yes
Gd1 O5 . 2.474(4) yes
Gd1 O3 . 2.521(4) yes
Gd1 Gd2 . 3.7673(4) ?
Gd2 O12 4_575 2.244(4) yes
Gd2 O2 1_655 2.282(4) yes
Gd2 O5 . 2.418(4) yes
Gd2 O4 . 2.430(4) yes
Gd2 O9 . 2.434(4) yes
Gd2 O8 4_575 2.453(4) yes
Gd2 O7 4_575 2.525(4) yes
Gd2 O3 . 2.679(4) yes
Gd2 O10 . 2.885(5) yes
C1 O1 . 1.263(7) y
C1 O2 . 1.251(7) y
C8 O3 . 1.270(7) y
C8 O4 . 1.265(7) y
C9 O5 . 1.273(7) y
C9 O6 . 1.243(7) y
C16 O7 . 1.289(7) y
C16 O8 . 1.232(7) y
C17 O9 . 1.299(7) y
C17 O10 . 1.236(8) y
C24 O11 . 1.242(7) y
C24 O12 . 1.248(7) y
O13 H13B . 0.84(5) ?
O13 H13C . 0.84(5) ?
C1 C2 . 1.504(8) ?
C2 C3 . 1.394(9) ?
C2 C7 . 1.407(8) ?
C3 C4 . 1.383(10) ?
C3 H3A . 0.9300 ?
C4 C5 . 1.378(10) ?
C4 H4A . 0.9300 ?
C5 C6 . 1.374(10) ?
C5 H5A . 0.9300 ?
C6 C7 . 1.390(9) ?
C6 H6A . 0.9300 ?
C7 C8 . 1.511(8) ?
C9 C10 . 1.483(9) ?
C10 C15 . 1.394(9) ?
C10 C11 . 1.396(9) ?
C11 C12 . 1.376(10) ?
C11 H11A . 0.9300 ?
C12 C13 . 1.389(11) ?
C12 H12A . 0.9300 ?
C13 C14 . 1.366(11) ?
C13 H13A . 0.9300 ?
C14 C15 . 1.391(9) ?
C14 H14A . 0.9300 ?
C15 C16 . 1.515(9) ?
C17 C18 . 1.485(9) ?
C18 C19 . 1.389(9) ?
C18 C23 . 1.391(9) ?
C19 C20 . 1.381(10) ?
C19 H19A . 0.9300 ?
C20 C21 . 1.372(11) ?
C20 H20A . 0.9300 ?
C21 C22 . 1.372(11) ?
C21 H21A . 0.9300 ?
C22 C23 . 1.402(9) ?
C22 H22A . 0.9300 ?
C23 C24 . 1.507(9) ?

loop_
_geom_hbond_atom_site_label_D
_geom_hbond_atom_site_label_H
_geom_hbond_atom_site_label_A
_geom_hbond_site_symmetry_A
_geom_hbond_distance_DH
_geom_hbond_distance_HA
_geom_hbond_distance_DA
_geom_hbond_angle_DHA
O13 H13B O3 4_576 0.84(5) 2.06(6) 2.893(6) 171(8)
O13 H13C O10 1_455 0.84(5) 1.85(6) 2.677(6) 170(6)
